data_7000489
loop_
_publ_author_name
'Allenbaugh, Rachel J.'
'Rheingold, Arnold L.'
'Doerrer, Linda H.'

_publ_section_title
;
 Tris(t-butyl)terpyridine-copper(II) complexes and ligand field effects
;
_journal_coden_ASTM DTARAF
_journal_issue 7
_journal_name_full 'Dalton Transactions'
_journal_page_first 1155
_journal_page_last 1163
_journal_paper_doi 10.1039/b809894h
_journal_year 2009
_chemical_formula_sum 'C29 H35 Cu N5 S2'
_chemical_formula_weight 581.28
_space_group_IT_number 7
_symmetry_cell_setting monoclinic
_symmetry_space_group_name_Hall 'P -2yac'
_symmetry_space_group_name_H-M 'P 1 n 1'
_atom_sites_solution_hydrogens geom
_atom_sites_solution_primary direct
_atom_sites_solution_secondary difmap
_audit_creation_method SHELXL-97
_cell_angle_alpha 90.00
_cell_angle_beta 95.8940(10)
_cell_angle_gamma 90.00
_cell_formula_units_Z 4
_cell_length_a 9.1438(7)
_cell_length_b 23.6845(18)
_cell_length_c 13.3075(10)
_cell_measurement_reflns_used 6919
_cell_measurement_temperature 100(2)
_cell_measurement_theta_max 27.12
_cell_measurement_theta_min 2.31
_cell_volume 2866.7(4)
_computing_cell_refinement 'Bruker SMART'
_computing_data_collection 'Bruker SMART'
_computing_data_reduction 'Bruker SAINT'
_computing_molecular_graphics 'Bruker SHELXTL'
_computing_publication_material 'Bruker SHELXTL'
_computing_structure_refinement 'SHELXL-97 (Sheldrick, 1997)'
_computing_structure_solution 'SHELXS-97 (Sheldrick, 1990)'
_diffrn_ambient_temperature 100(2)
_diffrn_measured_fraction_theta_full 0.995
_diffrn_measured_fraction_theta_max 0.898
_diffrn_measurement_device_type 'CCD area detector'
_diffrn_measurement_method 'phi and omega scans'
_diffrn_radiation_monochromator graphite
_diffrn_radiation_source 'fine-focus sealed tube'
_diffrn_radiation_type MoK\a
_diffrn_radiation_wavelength 0.71073
_diffrn_reflns_av_R_equivalents 0.0594
_diffrn_reflns_av_sigmaI/netI 0.1121
_diffrn_reflns_limit_h_max 11
_diffrn_reflns_limit_h_min -12
_diffrn_reflns_limit_k_max 31
_diffrn_reflns_limit_k_min -13
_diffrn_reflns_limit_l_max 16
_diffrn_reflns_limit_l_min -14
_diffrn_reflns_number 16561
_diffrn_reflns_theta_full 25.00
_diffrn_reflns_theta_max 28.17
_diffrn_reflns_theta_min 1.72
_exptl_absorpt_coefficient_mu 0.934
_exptl_absorpt_correction_T_max 0.7669
_exptl_absorpt_correction_T_min 0.7006
_exptl_absorpt_correction_type multi-scan
_exptl_absorpt_process_details SADABS
_exptl_crystal_colour green
_exptl_crystal_density_diffrn 1.347
_exptl_crystal_density_method 'not measured'
_exptl_crystal_description blade
_exptl_crystal_F_000 1220
_exptl_crystal_size_max 0.41
_exptl_crystal_size_mid 0.38
_exptl_crystal_size_min 0.30
_refine_diff_density_max 0.628
_refine_diff_density_min -0.692
_refine_diff_density_rms 0.095
_refine_ls_abs_structure_details 'Flack H D (1983), Acta Cryst. A39, 876-881'
_refine_ls_abs_structure_Flack 0.002(12)
_refine_ls_extinction_method none
_refine_ls_goodness_of_fit_ref 0.993
_refine_ls_hydrogen_treatment constr
_refine_ls_matrix_type full
_refine_ls_number_parameters 667
_refine_ls_number_reflns 9557
_refine_ls_number_restraints 2
_refine_ls_restrained_S_all 0.993
_refine_ls_R_factor_all 0.0723
_refine_ls_R_factor_gt 0.0521
_refine_ls_shift/su_max 0.001
_refine_ls_shift/su_mean 0.000
_refine_ls_structure_factor_coef Fsqd
_refine_ls_weighting_details 'calc w=1/[\s^2^(Fo^2^)+(0.0340P)^2^+0.0000P] where P=(Fo^2^+2Fc^2^)/3'
_refine_ls_weighting_scheme calc
_refine_ls_wR_factor_gt 0.1064
_refine_ls_wR_factor_ref 0.1184
_reflns_number_gt 7589
_reflns_number_total 9557
_reflns_threshold_expression >2sigma(I)
_cod_data_source_file B809894H.txt
_cod_data_source_block lhd94-Compound-3a
_cod_depositor_comments
;
The following automatic conversions were performed:
'_symmetry_cell_setting' value 'Monoclinic' changed to 'monoclinic'
according to '/home/saulius/struct/CIF-dictionaries/cif_core.dic'
dictionary named 'cif_core.dic' version 2.4.1 from 2010-06-29.

Automatic conversion script
Id: cif_fix_enum 1527 2010-12-29 10:47:43Z saulius 
;
_cod_original_sg_symbol_H-M Pn
_cod_database_code 7000489

loop_
_symmetry_equiv_pos_as_xyz
'x, y, z'
'x+1/2, -y, z+1/2'

loop_
_atom_site_label
_atom_site_type_symbol
_atom_site_fract_x
_atom_site_fract_y
_atom_site_fract_z
_atom_site_U_iso_or_equiv
_atom_site_adp_type
_atom_site_occupancy
_atom_site_symmetry_multiplicity
_atom_site_calc_flag
_atom_site_refinement_flags
_atom_site_disorder_assembly
_atom_site_disorder_group
Cu1 Cu 0.07252(6) 0.88708(2) 0.23131(5) 0.01614(15) Uani 1 1 d . . .
Cu1' Cu 0.09305(6) 0.65592(2) 0.97586(5) 0.01544(15) Uani 1 1 d . . .
S1' S -0.24285(15) 0.49283(5) 0.92089(12) 0.0215(3) Uani 1 1 d . . .
S1 S 0.43269(15) 0.73506(5) 0.29936(12) 0.0243(3) Uani 1 1 d . . .
S2' S -0.11305(16) 0.78165(6) 0.73709(11) 0.0248(3) Uani 1 1 d . . .
S2 S 0.18087(17) 1.03047(6) 0.45571(13) 0.0326(4) Uani 1 1 d . . .
N1 N -0.0663(5) 0.87329(17) 0.3399(3) 0.0154(10) Uani 1 1 d . . .
N1' N 0.2315(5) 0.64275(17) 0.8661(4) 0.0156(10) Uani 1 1 d . . .
N2 N -0.1056(5) 0.86218(17) 0.1492(3) 0.0155(10) Uani 1 1 d . . .
N2' N 0.2574(5) 0.61936(16) 1.0538(3) 0.0135(10) Uani 1 1 d . . .
N3 N 0.1241(5) 0.90562(17) 0.0903(3) 0.0156(10) Uani 1 1 d . . .
N3' N 0.0436(5) 0.67242(17) 1.1190(4) 0.0174(10) Uani 1 1 d . . .
N4 N 0.2184(5) 0.81910(19) 0.2626(4) 0.0234(11) Uani 1 1 d . . .
N4' N -0.0498(5) 0.58533(18) 0.9469(4) 0.0209(11) Uani 1 1 d . . .
N5' N -0.0167(5) 0.71659(18) 0.9068(4) 0.0202(10) Uani 1 1 d . . .
N5 N 0.1756(5) 0.95138(19) 0.3008(4) 0.0231(11) Uani 1 1 d . . .
C1' C 0.2144(6) 0.6611(2) 0.7710(4) 0.0154(12) Uani 1 1 d . . .
H1'A H 0.1291 0.6823 0.7484 0.018 Uiso 1 1 calc R . .
C1 C -0.0402(6) 0.88604(19) 0.4376(4) 0.0167(12) Uani 1 1 d . . .
H1A H 0.0572 0.8957 0.4637 0.020 Uiso 1 1 calc R . .
C2' C 0.3181(6) 0.6500(2) 0.7036(5) 0.0192(13) Uani 1 1 d . . .
H2'A H 0.3032 0.6647 0.6369 0.023 Uiso 1 1 calc R . .
C2 C -0.1497(6) 0.88578(19) 0.5031(5) 0.0188(13) Uani 1 1 d . . .
H2A H -0.1260 0.8950 0.5723 0.023 Uiso 1 1 calc R . .
C3' C 0.4427(6) 0.6181(2) 0.7322(4) 0.0151(12) Uani 1 1 d . . .
C3 C -0.2928(6) 0.8721(2) 0.4676(4) 0.0164(12) Uani 1 1 d . . .
C4 C -0.3175(6) 0.8570(2) 0.3665(4) 0.0164(12) Uani 1 1 d . . .
H4A H -0.4132 0.8458 0.3395 0.020 Uiso 1 1 calc R . .
C4' C 0.4554(6) 0.5970(2) 0.8316(4) 0.0149(11) Uani 1 1 d . . .
H4'A H 0.5354 0.5729 0.8538 0.018 Uiso 1 1 calc R . .
C5' C 0.3538(6) 0.61061(19) 0.8971(4) 0.0140(12) Uani 1 1 d . . .
C5 C -0.2052(6) 0.8579(2) 0.3047(4) 0.0149(11) Uani 1 1 d . . .
C6 C -0.2233(6) 0.8462(2) 0.1946(5) 0.0167(12) Uani 1 1 d . . .
C6' C 0.3688(6) 0.5978(2) 1.0068(4) 0.0135(11) Uani 1 1 d . . .
C7' C 0.4862(5) 0.57231(19) 1.0599(4) 0.0148(11) Uani 1 1 d . . .
H7'A H 0.5628 0.5569 1.0253 0.018 Uiso 1 1 calc R . .
C7 C -0.3461(6) 0.82386(19) 0.1382(4) 0.0150(11) Uani 1 1 d . . .
H7A H -0.4302 0.8135 0.1704 0.018 Uiso 1 1 calc R . .
C8 C -0.3456(5) 0.81661(19) 0.0343(4) 0.0139(11) Uani 1 1 d . . .
C8' C 0.4939(5) 0.56890(19) 1.1655(4) 0.0126(11) Uani 1 1 d . . .
C9 C -0.2223(6) 0.8358(2) -0.0111(4) 0.0153(11) Uani 1 1 d . . .
H9A H -0.2200 0.8330 -0.0821 0.018 Uiso 1 1 calc R . .
C9' C 0.3778(6) 0.59296(19) 1.2122(4) 0.0147(11) Uani 1 1 d . . .
H9'A H 0.3791 0.5921 1.2837 0.018 Uiso 1 1 calc R . .
C10' C 0.2619(6) 0.61778(19) 1.1539(4) 0.0142(11) Uani 1 1 d . . .
C10 C -0.1046(5) 0.8588(2) 0.0488(4) 0.0125(11) Uani 1 1 d . . .
C11' C 0.1354(5) 0.6475(2) 1.1928(4) 0.0130(11) Uani 1 1 d . . .
C11 C 0.0254(6) 0.88769(19) 0.0136(4) 0.0149(12) Uani 1 1 d . . .
C12 C 0.0414(6) 0.9001(2) -0.0854(4) 0.0156(11) Uani 1 1 d . . .
H12A H -0.0284 0.8862 -0.1373 0.019 Uiso 1 1 calc R . .
C12' C 0.1155(6) 0.65187(19) 1.2928(4) 0.0138(11) Uani 1 1 d . . .
H18A H 0.1813 0.6330 1.3416 0.017 Uiso 1 1 calc R . .
C13 C 0.1607(6) 0.9334(2) -0.1113(4) 0.0179(12) Uani 1 1 d . . .
C13' C 0.0002(6) 0.68355(19) 1.3247(4) 0.0147(11) Uani 1 1 d . . .
C14' C -0.0936(6) 0.7088(2) 1.2478(4) 0.0168(12) Uani 1 1 d . . .
H14A H -0.1753 0.7304 1.2646 0.020 Uiso 1 1 calc R . .
C14 C 0.2615(6) 0.9497(2) -0.0315(4) 0.0195(12) Uani 1 1 d . . .
H14B H 0.3456 0.9711 -0.0442 0.023 Uiso 1 1 calc R . .
C15 C 0.2405(6) 0.9350(2) 0.0660(4) 0.0184(12) Uani 1 1 d . . .
H15A H 0.3123 0.9464 0.1188 0.022 Uiso 1 1 calc R . .
C15' C -0.0684(6) 0.7028(2) 1.1476(4) 0.0191(12) Uani 1 1 d . . .
H15B H -0.1330 0.7209 1.0971 0.023 Uiso 1 1 calc R . .
C16' C 0.5645(6) 0.6071(2) 0.6634(4) 0.0161(11) Uani 1 1 d . . .
C16 C -0.4186(6) 0.8744(2) 0.5356(4) 0.0202(12) Uani 1 1 d . . .
C17' C 0.5274(6) 0.6335(2) 0.5599(4) 0.0262(14) Uani 1 1 d . . .
H17A H 0.4353 0.6174 0.5281 0.039 Uiso 1 1 calc R . .
H17B H 0.6068 0.6258 0.5177 0.039 Uiso 1 1 calc R . .
H17C H 0.5161 0.6744 0.5673 0.039 Uiso 1 1 calc R . .
C17 C -0.3724(6) 0.9035(2) 0.6370(4) 0.0231(13) Uani 1 1 d . . .
H17D H -0.2907 0.8827 0.6733 0.035 Uiso 1 1 calc R . .
H17E H -0.4558 0.9042 0.6778 0.035 Uiso 1 1 calc R . .
H17F H -0.3413 0.9423 0.6248 0.035 Uiso 1 1 calc R . .
C18 C -0.4680(6) 0.8135(2) 0.5555(5) 0.0274(14) Uani 1 1 d . . .
H18B H -0.3863 0.7926 0.5918 0.041 Uiso 1 1 calc R . .
H18C H -0.4979 0.7947 0.4910 0.041 Uiso 1 1 calc R . .
H18D H -0.5513 0.8143 0.5964 0.041 Uiso 1 1 calc R . .
C18' C 0.5818(6) 0.5433(2) 0.6495(4) 0.0234(13) Uani 1 1 d . . .
H18E H 0.4896 0.5275 0.6172 0.035 Uiso 1 1 calc R . .
H18F H 0.6058 0.5255 0.7156 0.035 Uiso 1 1 calc R . .
H18G H 0.6610 0.5361 0.6069 0.035 Uiso 1 1 calc R . .
C19' C 0.7074(6) 0.6318(2) 0.7131(5) 0.0254(13) Uani 1 1 d . . .
H19A H 0.7863 0.6250 0.6701 0.038 Uiso 1 1 calc R . .
H19B H 0.7323 0.6139 0.7791 0.038 Uiso 1 1 calc R . .
H19C H 0.6956 0.6726 0.7224 0.038 Uiso 1 1 calc R . .
C19 C -0.5477(6) 0.9070(3) 0.4800(5) 0.0344(16) Uani 1 1 d . . .
H19D H -0.5168 0.9458 0.4672 0.052 Uiso 1 1 calc R . .
H19E H -0.6300 0.9078 0.5217 0.052 Uiso 1 1 calc R . .
H19F H -0.5788 0.8884 0.4156 0.052 Uiso 1 1 calc R . .
C20 C -0.4711(6) 0.7876(2) -0.0319(4) 0.0183(12) Uani 1 1 d . . .
C20' C 0.6232(6) 0.5407(2) 1.2272(4) 0.0175(12) Uani 1 1 d . . .
C21' C 0.6057(7) 0.4763(2) 1.2090(5) 0.0276(14) Uani 1 1 d . . .
H21A H 0.5133 0.4634 1.2327 0.041 Uiso 1 1 calc R . .
H21B H 0.6883 0.4563 1.2461 0.041 Uiso 1 1 calc R . .
H21C H 0.6045 0.4683 1.1366 0.041 Uiso 1 1 calc R . .
C21 C -0.4234(7) 0.7271(2) -0.0495(6) 0.045(2) Uani 1 1 d . . .
H21D H -0.4049 0.7076 0.0155 0.067 Uiso 1 1 calc R . .
H21E H -0.3333 0.7273 -0.0835 0.067 Uiso 1 1 calc R . .
H21F H -0.5013 0.7074 -0.0919 0.067 Uiso 1 1 calc R . .
C22' C 0.7691(6) 0.5602(2) 1.1892(4) 0.0231(13) Uani 1 1 d . . .
H22A H 0.7816 0.6009 1.2007 0.035 Uiso 1 1 calc R . .
H22B H 0.7669 0.5522 1.1168 0.035 Uiso 1 1 calc R . .
H22C H 0.8513 0.5399 1.2260 0.035 Uiso 1 1 calc R . .
C22 C -0.6140(6) 0.7874(3) 0.0188(5) 0.0387(17) Uani 1 1 d . . .
H22D H -0.5975 0.7684 0.0844 0.058 Uiso 1 1 calc R . .
H22E H -0.6905 0.7673 -0.0242 0.058 Uiso 1 1 calc R . .
H22F H -0.6456 0.8264 0.0288 0.058 Uiso 1 1 calc R . .
C23' C 0.6312(6) 0.5533(2) 1.3386(4) 0.0201(12) Uani 1 1 d . . .
H23A H 0.5395 0.5415 1.3645 0.030 Uiso 1 1 calc R . .
H23B H 0.6454 0.5940 1.3495 0.030 Uiso 1 1 calc R . .
H23C H 0.7139 0.5327 1.3741 0.030 Uiso 1 1 calc R . .
C23 C -0.4995(7) 0.8171(3) -0.1347(5) 0.0433(18) Uani 1 1 d . . .
H23D H -0.4090 0.8172 -0.1683 0.065 Uiso 1 1 calc R . .
H23E H -0.5309 0.8561 -0.1247 0.065 Uiso 1 1 calc R . .
H23F H -0.5768 0.7969 -0.1768 0.065 Uiso 1 1 calc R . .
C24' C -0.0151(5) 0.6915(2) 1.4375(4) 0.0159(11) Uani 1 1 d . . .
C24 C 0.1701(6) 0.9505(2) -0.2209(4) 0.0186(12) Uani 1 1 d . . .
C25' C -0.0018(6) 0.6341(2) 1.4919(4) 0.0212(13) Uani 1 1 d . . .
H25A H 0.0928 0.6167 1.4816 0.032 Uiso 1 1 calc R . .
H25B H -0.0819 0.6093 1.4644 0.032 Uiso 1 1 calc R . .
H25C H -0.0077 0.6397 1.5643 0.032 Uiso 1 1 calc R . .
C25 C 0.0315(6) 0.9836(2) -0.2587(5) 0.0274(14) Uani 1 1 d . . .
H25D H 0.0240 1.0172 -0.2166 0.041 Uiso 1 1 calc R . .
H25E H -0.0552 0.9597 -0.2546 0.041 Uiso 1 1 calc R . .
H25F H 0.0369 0.9951 -0.3290 0.041 Uiso 1 1 calc R . .
C26' C 0.1073(6) 0.7307(2) 1.4802(5) 0.0241(13) Uani 1 1 d . . .
H26A H 0.0980 0.7670 1.4449 0.036 Uiso 1 1 calc R . .
H26B H 0.2027 0.7137 1.4708 0.036 Uiso 1 1 calc R . .
H26C H 0.1002 0.7366 1.5524 0.036 Uiso 1 1 calc R . .
C26 C 0.1799(6) 0.8973(2) -0.2874(5) 0.0237(13) Uani 1 1 d . . .
H26D H 0.0952 0.8728 -0.2801 0.036 Uiso 1 1 calc R . .
H26E H 0.2709 0.8769 -0.2659 0.036 Uiso 1 1 calc R . .
H26F H 0.1798 0.9086 -0.3582 0.036 Uiso 1 1 calc R . .
C27' C -0.1658(6) 0.7178(2) 1.4542(4) 0.0240(13) Uani 1 1 d . . .
H27A H -0.1763 0.7543 1.4196 0.036 Uiso 1 1 calc R . .
H27B H -0.1716 0.7232 1.5267 0.036 Uiso 1 1 calc R . .
H27C H -0.2448 0.6924 1.4269 0.036 Uiso 1 1 calc R . .
C27 C 0.3047(6) 0.9877(2) -0.2321(5) 0.0248(13) Uani 1 1 d . . .
H27D H 0.3004 1.0214 -0.1899 0.037 Uiso 1 1 calc R . .
H27E H 0.3053 0.9989 -0.3029 0.037 Uiso 1 1 calc R . .
H27F H 0.3944 0.9664 -0.2106 0.037 Uiso 1 1 calc R . .
C28' C -0.1282(6) 0.5470(2) 0.9358(4) 0.0198(12) Uani 1 1 d . . .
C28 C 0.3070(6) 0.7838(2) 0.2776(4) 0.0183(12) Uani 1 1 d . . .
C29 C 0.1799(5) 0.9842(2) 0.3657(4) 0.0177(12) Uani 1 1 d . . .
C29' C -0.0573(6) 0.7439(2) 0.8351(4) 0.0189(12) Uani 1 1 d . . .

loop_
_atom_site_aniso_label
_atom_site_aniso_U_11
_atom_site_aniso_U_22
_atom_site_aniso_U_33
_atom_site_aniso_U_23
_atom_site_aniso_U_13
_atom_site_aniso_U_12
Cu1 0.0145(3) 0.0197(3) 0.0143(4) -0.0009(3) 0.0017(3) -0.0008(3)
Cu1' 0.0168(3) 0.0164(3) 0.0135(4) 0.0009(3) 0.0034(3) 0.0028(3)
S1' 0.0192(7) 0.0200(7) 0.0264(9) -0.0048(6) 0.0068(6) -0.0020(6)
S1 0.0196(7) 0.0199(7) 0.0341(9) 0.0026(6) 0.0057(7) 0.0007(6)
S2' 0.0352(9) 0.0210(7) 0.0175(8) 0.0044(6) -0.0011(6) 0.0017(6)
S2 0.0266(8) 0.0300(8) 0.0408(10) -0.0173(7) 0.0010(7) 0.0014(7)
N1 0.017(2) 0.014(2) 0.014(3) -0.0053(19) 0.0000(19) -0.0018(18)
N1' 0.014(2) 0.018(2) 0.015(3) 0.0003(19) 0.001(2) -0.0021(18)
N2 0.017(2) 0.016(2) 0.014(3) 0.0011(19) 0.0028(19) 0.0007(18)
N2' 0.014(2) 0.017(2) 0.010(2) -0.0022(19) 0.0046(18) 0.0002(17)
N3 0.013(2) 0.017(2) 0.017(3) 0.003(2) 0.0036(19) 0.0004(18)
N3' 0.014(2) 0.015(2) 0.023(3) -0.001(2) 0.001(2) 0.0042(18)
N4 0.024(3) 0.025(2) 0.022(3) 0.001(2) 0.007(2) 0.003(2)
N4' 0.020(3) 0.023(2) 0.020(3) 0.000(2) 0.003(2) 0.000(2)
N5' 0.020(3) 0.022(2) 0.018(3) 0.005(2) 0.000(2) 0.0064(19)
N5 0.021(3) 0.028(3) 0.020(3) -0.003(2) 0.002(2) -0.003(2)
C1' 0.020(3) 0.013(2) 0.013(3) 0.000(2) 0.004(2) 0.002(2)
C1 0.014(3) 0.016(3) 0.019(3) -0.006(2) -0.001(2) 0.000(2)
C2' 0.023(3) 0.020(3) 0.014(3) -0.004(2) -0.003(2) -0.001(2)
C2 0.028(3) 0.015(3) 0.013(3) -0.003(2) 0.004(3) -0.002(2)
C3' 0.016(3) 0.016(3) 0.014(3) -0.002(2) 0.005(2) -0.004(2)
C3 0.017(3) 0.014(3) 0.017(3) 0.001(2) -0.003(2) 0.003(2)
C4 0.013(3) 0.018(3) 0.018(3) -0.002(2) 0.003(2) 0.001(2)
C4' 0.022(3) 0.012(2) 0.010(3) -0.005(2) 0.001(2) 0.000(2)
C5' 0.017(3) 0.013(2) 0.013(3) 0.001(2) 0.004(2) 0.001(2)
C5 0.014(3) 0.017(3) 0.014(3) 0.000(2) 0.001(2) -0.003(2)
C6 0.014(3) 0.013(3) 0.024(3) 0.000(2) 0.006(2) 0.001(2)
C6' 0.015(3) 0.013(2) 0.013(3) 0.000(2) 0.002(2) 0.002(2)
C7' 0.016(3) 0.013(2) 0.017(3) 0.001(2) 0.005(2) 0.001(2)
C7 0.017(3) 0.014(2) 0.014(3) 0.000(2) 0.002(2) -0.002(2)
C8 0.013(3) 0.010(2) 0.018(3) 0.000(2) -0.001(2) 0.0001(19)
C8' 0.012(3) 0.012(2) 0.014(3) 0.004(2) 0.005(2) -0.0012(19)
C9 0.017(3) 0.015(2) 0.014(3) -0.002(2) 0.001(2) 0.003(2)
C9' 0.018(3) 0.014(2) 0.013(3) 0.004(2) 0.005(2) -0.002(2)
C10' 0.018(3) 0.012(2) 0.012(3) 0.000(2) 0.001(2) 0.001(2)
C10 0.009(3) 0.016(2) 0.013(3) 0.001(2) 0.001(2) 0.0050(19)
C11' 0.008(3) 0.018(3) 0.014(3) 0.000(2) 0.003(2) -0.0010(19)
C11 0.017(3) 0.011(2) 0.016(3) -0.002(2) -0.002(2) -0.001(2)
C12 0.016(3) 0.017(2) 0.014(3) -0.006(2) 0.002(2) -0.001(2)
C12' 0.014(3) 0.014(2) 0.013(3) 0.004(2) 0.002(2) 0.003(2)
C13 0.013(3) 0.018(3) 0.022(3) -0.001(2) 0.002(2) 0.003(2)
C13' 0.015(3) 0.014(2) 0.016(3) -0.002(2) 0.003(2) -0.003(2)
C14' 0.019(3) 0.018(3) 0.014(3) 0.000(2) 0.002(2) 0.003(2)
C14 0.016(3) 0.021(3) 0.021(3) 0.001(2) 0.000(2) -0.004(2)
C15 0.010(3) 0.022(3) 0.023(3) -0.007(2) 0.001(2) -0.004(2)
C15' 0.021(3) 0.020(3) 0.016(3) -0.002(2) 0.002(2) 0.003(2)
C16' 0.015(3) 0.026(3) 0.008(3) 0.001(2) 0.004(2) -0.003(2)
C16 0.019(3) 0.023(3) 0.020(3) 0.001(2) 0.004(2) 0.002(2)
C17' 0.032(4) 0.029(3) 0.020(3) -0.001(3) 0.012(3) -0.003(3)
C17 0.018(3) 0.026(3) 0.027(4) -0.004(3) 0.007(3) 0.006(2)
C18 0.028(3) 0.033(3) 0.022(3) 0.001(3) 0.005(3) -0.007(3)
C18' 0.026(3) 0.027(3) 0.018(3) -0.002(3) 0.010(3) -0.002(2)
C19' 0.019(3) 0.035(3) 0.023(3) 0.000(3) 0.003(3) -0.009(3)
C19 0.021(3) 0.058(4) 0.026(4) 0.004(3) 0.009(3) 0.020(3)
C20 0.018(3) 0.020(3) 0.017(3) -0.001(2) -0.001(2) -0.009(2)
C20' 0.018(3) 0.018(3) 0.017(3) 0.000(2) 0.003(2) 0.001(2)
C21' 0.035(4) 0.016(3) 0.030(4) 0.003(3) -0.003(3) 0.005(2)
C21 0.034(4) 0.031(3) 0.067(6) -0.026(4) -0.006(4) -0.007(3)
C22' 0.016(3) 0.031(3) 0.021(3) -0.003(3) 0.000(2) -0.001(2)
C22 0.013(3) 0.067(4) 0.037(4) -0.021(4) 0.008(3) -0.014(3)
C23' 0.015(3) 0.029(3) 0.016(3) 0.001(2) 0.000(2) 0.002(2)
C23 0.035(4) 0.062(4) 0.029(4) 0.011(4) -0.017(3) -0.029(3)
C24' 0.014(3) 0.017(3) 0.017(3) -0.003(2) 0.004(2) 0.003(2)
C24 0.015(3) 0.023(3) 0.018(3) -0.001(2) 0.006(2) -0.005(2)
C25' 0.025(3) 0.026(3) 0.014(3) 0.008(2) 0.005(2) 0.005(2)
C25 0.023(3) 0.031(3) 0.029(4) 0.005(3) 0.006(3) 0.009(2)
C26' 0.029(3) 0.028(3) 0.016(3) -0.001(3) 0.006(2) 0.001(3)
C26 0.021(3) 0.032(3) 0.018(3) -0.007(3) 0.002(2) 0.003(2)
C27' 0.029(3) 0.026(3) 0.018(3) 0.002(3) 0.010(3) 0.006(2)
C27 0.028(3) 0.028(3) 0.019(3) 0.003(3) 0.007(3) -0.010(2)
C28' 0.021(3) 0.021(3) 0.018(3) 0.003(2) 0.007(2) 0.004(2)
C28 0.016(3) 0.026(3) 0.015(3) -0.002(2) 0.007(2) -0.006(2)
C29 0.011(3) 0.020(3) 0.020(3) -0.001(2) -0.003(2) -0.001(2)
C29' 0.018(3) 0.022(3) 0.016(3) -0.007(2) 0.002(2) 0.002(2)

loop_
_atom_type_symbol
_atom_type_description
_atom_type_scat_dispersion_real
_atom_type_scat_dispersion_imag
_atom_type_scat_source
C C 0.0033 0.0016 'International Tables Vol C Tables 4.2.6.8 and 6.1.1.4'
H H 0.0000 0.0000 'International Tables Vol C Tables 4.2.6.8 and 6.1.1.4'
N N 0.0061 0.0033 'International Tables Vol C Tables 4.2.6.8 and 6.1.1.4'
S S 0.1246 0.1234 'International Tables Vol C Tables 4.2.6.8 and 6.1.1.4'
Cu Cu 0.3201 1.2651 'International Tables Vol C Tables 4.2.6.8 and 6.1.1.4'

loop_
_geom_angle_atom_site_label_1
_geom_angle_atom_site_label_2
_geom_angle_atom_site_label_3
_geom_angle
_geom_angle_site_symmetry_1
_geom_angle_site_symmetry_3
_geom_angle_publ_flag
N2 Cu1 N5 145.63(18) . . ?
N2 Cu1 N3 78.95(18) . . ?
N5 Cu1 N3 96.97(18) . . ?
N2 Cu1 N1 78.75(18) . . ?
N5 Cu1 N1 95.35(18) . . ?
N3 Cu1 N1 155.23(18) . . ?
N2 Cu1 N4 110.73(18) . . ?
N5 Cu1 N4 103.6(2) . . ?
N3 Cu1 N4 98.37(17) . . ?
N1 Cu1 N4 99.48(17) . . ?
N5' Cu1' N2' 157.35(18) . . ?
N5' Cu1' N3' 98.49(18) . . ?
N2' Cu1' N3' 79.64(17) . . ?
N5' Cu1' N1' 95.90(18) . . ?
N2' Cu1' N1' 79.17(18) . . ?
N3' Cu1' N1' 154.89(19) . . ?
N5' Cu1' N4' 102.64(19) . . ?
N2' Cu1' N4' 99.98(18) . . ?
N3' Cu1' N4' 97.40(17) . . ?
N1' Cu1' N4' 99.40(17) . . ?
C1 N1 C5 117.7(4) . . ?
C1 N1 Cu1 126.3(4) . . ?
C5 N1 Cu1 115.2(4) . . ?
C1' N1' C5' 118.4(4) . . ?
C1' N1' Cu1' 127.3(4) . . ?
C5' N1' Cu1' 114.3(3) . . ?
C10 N2 C6 121.3(5) . . ?
C10 N2 Cu1 119.0(3) . . ?
C6 N2 Cu1 119.6(4) . . ?
C10' N2' C6' 120.5(5) . . ?
C10' N2' Cu1' 119.4(3) . . ?
C6' N2' Cu1' 120.1(4) . . ?
C15 N3 C11 117.6(5) . . ?
C15 N3 Cu1 127.0(4) . . ?
C11 N3 Cu1 115.3(3) . . ?
C15' N3' C11' 117.5(5) . . ?
C15' N3' Cu1' 128.1(4) . . ?
C11' N3' Cu1' 114.4(3) . . ?
C28 N4 Cu1 175.2(4) . . ?
C28' N4' Cu1' 176.9(5) . . ?
C29' N5' Cu1' 153.9(4) . . ?
C29 N5 Cu1 147.7(4) . . ?
N1' C1' C2' 121.9(5) . . ?
N1 C1 C2 122.8(5) . . ?
C3' C2' C1' 121.3(5) . . ?
C3 C2 C1 120.2(6) . . ?
C2' C3' C4' 115.9(5) . . ?
C2' C3' C16' 123.7(5) . . ?
C4' C3' C16' 120.3(5) . . ?
C2 C3 C4 116.4(5) . . ?
C2 C3 C16 122.0(5) . . ?
C4 C3 C16 121.6(5) . . ?
C5 C4 C3 121.1(5) . . ?
C5' C4' C3' 121.1(5) . . ?
C4' C5' N1' 121.3(5) . . ?
C4' C5' C6' 125.1(5) . . ?
N1' C5' C6' 113.4(4) . . ?
N1 C5 C4 121.7(5) . . ?
N1 C5 C6 113.3(4) . . ?
C4 C5 C6 124.9(5) . . ?
N2 C6 C7 120.4(5) . . ?
N2 C6 C5 112.3(5) . . ?
C7 C6 C5 127.3(4) . . ?
N2' C6' C7' 121.3(5) . . ?
N2' C6' C5' 112.4(5) . . ?
C7' C6' C5' 126.1(4) . . ?
C6' C7' C8' 120.1(4) . . ?
C6 C7 C8 119.8(5) . . ?
C7 C8 C9 118.0(5) . . ?
C7 C8 C20 123.1(4) . . ?
C9 C8 C20 118.8(5) . . ?
C7' C8' C9' 117.2(5) . . ?
C7' C8' C20' 121.5(4) . . ?
C9' C8' C20' 121.3(5) . . ?
C10 C9 C8 119.4(5) . . ?
C10' C9' C8' 119.8(5) . . ?
N2' C10' C9' 121.2(4) . . ?
N2' C10' C11' 112.9(5) . . ?
C9' C10' C11' 125.8(5) . . ?
N2 C10 C9 120.9(5) . . ?
N2 C10 C11 112.0(5) . . ?
C9 C10 C11 126.8(5) . . ?
N3' C11' C12' 122.6(4) . . ?
N3' C11' C10' 113.4(5) . . ?
C12' C11' C10' 124.0(5) . . ?
N3 C11 C12 121.7(5) . . ?
N3 C11 C10 113.4(5) . . ?
C12 C11 C10 124.6(5) . . ?
C11 C12 C13 120.9(5) . . ?
C11' C12' C13' 121.1(5) . . ?
C14 C13 C12 115.9(5) . . ?
C14 C13 C24 124.1(5) . . ?
C12 C13 C24 120.0(5) . . ?
C12' C13' C14' 115.7(5) . . ?
C12' C13' C24' 120.7(5) . . ?
C14' C13' C24' 123.5(4) . . ?
C15' C14' C13' 120.6(5) . . ?
C15 C14 C13 120.4(5) . . ?
N3 C15 C14 123.4(5) . . ?
N3' C15' C14' 122.5(5) . . ?
C17' C16' C19' 109.8(4) . . ?
C17' C16' C18' 108.3(5) . . ?
C19' C16' C18' 109.7(5) . . ?
C17' C16' C3' 111.2(4) . . ?
C19' C16' C3' 108.5(4) . . ?
C18' C16' C3' 109.3(4) . . ?
C19 C16 C3 108.6(5) . . ?
C19 C16 C17 109.0(4) . . ?
C3 C16 C17 112.3(5) . . ?
C19 C16 C18 109.2(5) . . ?
C3 C16 C18 108.5(4) . . ?
C17 C16 C18 109.1(5) . . ?
C21 C20 C22 109.6(5) . . ?
C21 C20 C23 108.5(6) . . ?
C22 C20 C23 108.7(5) . . ?
C21 C20 C8 107.5(5) . . ?
C22 C20 C8 111.7(5) . . ?
C23 C20 C8 110.8(4) . . ?
C23' C20' C8' 113.6(4) . . ?
C23' C20' C22' 107.9(5) . . ?
C8' C20' C22' 109.9(4) . . ?
C23' C20' C21' 110.1(4) . . ?
C8' C20' C21' 106.6(5) . . ?
C22' C20' C21' 108.8(4) . . ?
C26' C24' C13' 107.6(4) . . ?
C26' C24' C25' 110.1(5) . . ?
C13' C24' C25' 110.0(4) . . ?
C26' C24' C27' 109.4(4) . . ?
C13' C24' C27' 111.2(5) . . ?
C25' C24' C27' 108.4(4) . . ?
C13 C24 C25 108.9(4) . . ?
C13 C24 C27 111.7(5) . . ?
C25 C24 C27 108.7(4) . . ?
C13 C24 C26 110.1(4) . . ?
C25 C24 C26 108.9(5) . . ?
C27 C24 C26 108.6(4) . . ?
N4' C28' S1' 178.9(5) . . ?
N4 C28 S1 179.2(5) . . ?
N5 C29 S2 178.3(5) . . ?
N5' C29' S2' 179.8(5) . . ?

loop_
_geom_bond_atom_site_label_1
_geom_bond_atom_site_label_2
_geom_bond_distance
_geom_bond_site_symmetry_2
_geom_bond_publ_flag
Cu1 N2 1.956(5) . ?
Cu1 N5 1.971(5) . ?
Cu1 N3 2.029(4) . ?
Cu1 N1 2.045(4) . ?
Cu1 N4 2.105(5) . ?
Cu1' N5' 1.930(4) . ?
Cu1' N2' 1.940(5) . ?
Cu1' N3' 2.040(5) . ?
Cu1' N1' 2.052(4) . ?
Cu1' N4' 2.132(5) . ?
S1' C28' 1.656(6) . ?
S1 C28 1.634(6) . ?
S2' C29' 1.620(6) . ?
S2 C29 1.623(6) . ?
N1 C1 1.332(7) . ?
N1 C5 1.358(7) . ?
N1' C1' 1.331(7) . ?
N1' C5' 1.381(7) . ?
N2 C10 1.340(7) . ?
N2 C6 1.341(6) . ?
N2' C10' 1.330(7) . ?
N2' C6' 1.349(6) . ?
N3 C15 1.340(6) . ?
N3 C11 1.360(7) . ?
N3' C15' 1.339(6) . ?
N3' C11' 1.359(7) . ?
N4 C28 1.167(7) . ?
N4' C28' 1.157(7) . ?
N5' C29' 1.181(7) . ?
N5 C29 1.159(7) . ?
C1' C2' 1.396(7) . ?
C1 C2 1.394(7) . ?
C2' C3' 1.387(8) . ?
C2 C3 1.384(8) . ?
C3' C4' 1.408(8) . ?
C3' C16' 1.535(6) . ?
C3 C4 1.387(8) . ?
C3 C16 1.536(7) . ?
C4 C5 1.380(7) . ?
C4' C5' 1.376(7) . ?
C5' C6' 1.484(8) . ?
C5 C6 1.484(8) . ?
C6 C7 1.390(8) . ?
C6' C7' 1.364(7) . ?
C7' C8' 1.402(7) . ?
C7 C8 1.394(7) . ?
C8 C9 1.408(7) . ?
C8 C20 1.536(7) . ?
C8' C9' 1.405(6) . ?
C8' C20' 1.523(7) . ?
C9 C10 1.384(8) . ?
C9' C10' 1.379(7) . ?
C10' C11' 1.492(6) . ?
C10 C11 1.488(7) . ?
C11' C12' 1.366(7) . ?
C11 C12 1.373(8) . ?
C12 C13 1.417(7) . ?
C12' C13' 1.394(6) . ?
C13 C14 1.387(8) . ?
C13 C24 1.525(7) . ?
C13' C14' 1.400(8) . ?
C13' C24' 1.534(7) . ?
C14' C15' 1.384(7) . ?
C14 C15 1.375(8) . ?
C16' C17' 1.518(8) . ?
C16' C19' 1.520(8) . ?
C16' C18' 1.532(7) . ?
C16 C19 1.536(8) . ?
C16 C17 1.536(8) . ?
C16 C18 1.544(7) . ?
C20 C21 1.522(7) . ?
C20 C22 1.532(7) . ?
C20 C23 1.534(8) . ?
C20' C23' 1.506(7) . ?
C20' C22' 1.545(7) . ?
C20' C21' 1.551(7) . ?
C24' C26' 1.519(8) . ?
C24' C25' 1.540(7) . ?
C24' C27' 1.548(6) . ?
C24 C25 1.531(8) . ?
C24 C27 1.532(7) . ?
C24 C26 1.546(7) . ?
